data_2002821
loop_
_publ_author_name
'Mueller-Buschbaum, Hk'
'Rettich, R'

_publ_section_title
;
Isolierte MnCl6-Oktaeder im Oxohalogeno-Vanadat Ba5 (Mg0.4 Mn0.6) (V2
O7)2 Mn Cl6
;
_journal_name_full
;
Zeitschrift fuer Naturforschung, Teil B. Anorganische Chemie,
Organische Chemie (42,1987-)
;
_journal_page_first 457
_journal_page_last 461
_journal_volume 52
_journal_year 1997
_chemical_formula_structural 'Ba5 (Mg0.4 Mn0.6) Mn (V2 O7)2 Cl6'
_chemical_formula_sum 'Ba5 Cl6 Mg0.4 Mn1.6 O14 V4'
_chemical_name_systematic
;
Barium magnesium manganese divanadate chloride (5/0.4/1.6/2/6)
;
_space_group_IT_number 13
_symmetry_cell_setting monoclinic
_symmetry_Int_Tables_number 13
_symmetry_space_group_name_Hall '-P 2yc'
_symmetry_space_group_name_H-M 'P 1 2/c 1'
_cell_angle_alpha 90
_cell_angle_beta 113.69(2)
_cell_angle_gamma 90
_cell_formula_units_Z 2
_cell_length_a 13.345(4)
_cell_length_b 5.711(2)
_cell_length_c 15.859(4)
_cell_volume 1106.8
_refine_ls_R_factor_all 0.125
_cod_original_formula_sum 'Ba5 Cl6 Mg.4 Mn1.6 O14 V4'
_cod_database_code 2002821

loop_
_symmetry_equiv_pos_as_xyz
x,y,z
-x,y,1/2-z
-x,-y,-z
x,-y,1/2+z

loop_
_atom_site_aniso_label
_atom_site_aniso_U_11
_atom_site_aniso_U_12
_atom_site_aniso_U_13
_atom_site_aniso_U_22
_atom_site_aniso_U_23
_atom_site_aniso_U_33
Ba1 0.0096(2) 0. 0.0038(2) 0.0175(3) 0. 0.0151(2)
Ba2 0.01037(15) -0.0006(3) 0.00378(11) 0.0142(2) -0.0003(4) 0.00839(15)
Ba3 0.0130(2) 0.0004(3) 0.00471(12) 0.0117(2) -0.0004(3) 0.0100(2)
Mg1 0.0081(6) 0. 0.0055(5) 0.0114(7) 0. 0.0113(7)
Mn1 0.0081(6) 0. 0.0055(5) 0.0114(7) 0. 0.0113(7)
Mn2 0.0082(6) -0.0004(6) 0.0035(5) 0.0177(8) -0.0006(7) 0.0123(7)
V1 0.0065(4) -0.0010(9) 0.0018(3) 0.0084(4) 0.0006(9) 0.0053(4)
V2 0.0063(4) 0.0011(9) 0.0015(3) 0.0095(4) 0.0017(9) 0.0065(4)
Cl1 0.0138(6) 0.0005(14) 0.0030(5) 0.0156(6) -0.0001(15) 0.0117(6)
Cl2 0.0128(6) 0.0023(13) 0.0054(5) 0.0157(6) -0.0007(14) 0.0129(6)
Cl3 0.0140(6) -0.0004(11) 0.0055(5) 0.0200(9) 0.0022(11) 0.0140(6)
O1 0.015(3) 0.007(4) 0.003(3) 0.008(3) -0.002(4) 0.009(3)
O2 0.010(3) 0.011(4) 0.003(3) 0.013(3) -0.001(4) 0.012(3)
O3 0.014(2) .000(4) 0.006(2) 0.023(2) 0.004(4) 0.009(2)
O4 0.012(3) 0.004(4) 0.004(3) 0.011(3) 0.011(4) 0.018(4)
O5 0.015(3) 0.007(4) 0.009(3) 0.015(4) 0.005(4) 0.014(3)
O6 0.013(2) 0.006(4) 0.003(2) 0.022(2) .000(5) 0.011(2)
O7 0.018(2) 0.001(5) .000(2) 0.034(3) -0.002(5) 0.006(2)

loop_
_atom_site_label
_atom_site_type_symbol
_atom_site_symmetry_multiplicity
_atom_site_Wyckoff_symbol
_atom_site_fract_x
_atom_site_fract_y
_atom_site_fract_z
_atom_site_occupancy
_atom_site_attached_hydrogens
_atom_site_calc_flag
Ba1 Ba2+ 2 e 0. 0.2551(2) 0.25 1. 0 d
Ba2 Ba2+ 4 g 0.73575(3) 0.74719(14) 0.29505(2) 1. 0 d
Ba3 Ba2+ 4 g 0.72815(3) 0.25172(14) 0.52132(3) 1. 0 d
Mg1 Mg2+ 2 f 0.5 0.2499(6) 0.25 0.4 0 d
Mn1 Mn2+ 2 f 0.5 0.2499(6) 0.25 0.6 0 d
Mn2 Mn2+ 2 a 0. 0. 0. 1. 0 d
V1 V5+ 4 g 0.29340(8) 0.2496(4) 0.34902(6) 1. 0 d
V2 V5+ 4 g 0.45132(8) 0.2501(4) 0.59425(7) 1. 0 d
Cl1 Cl1- 4 g 0.14560(12) 0.2468(5) 0.11253(10) 1. 0 d
Cl2 Cl1- 4 g 0.85128(12) 0.2457(5) 0.01369(10) 1. 0 d
Cl3 Cl1- 4 g 0.00192(14) 0.2347(5) 0.86284(13) 1. 0 d
O1 O2- 4 g 0.2110(5) 0.0172(16) 0.3223(4) 1. 0 d
O2 O2- 4 g 0.2090(4) 0.4837(17) 0.3214(4) 1. 0 d
O3 O2- 4 g 0.3670(4) 0.2533(15) 0.2835(3) 1. 0 d
O4 O2- 4 g 0.4147(5) 0.0054(19) 0.6397(4) 1. 0 d
O5 O2- 4 g 0.4135(5) 0.4848(19) 0.6397(4) 1. 0 d
O6 O2- 4 g 0.5837(4) 0.2499(15) 0.6185(3) 1. 0 d
O7 O2- 4 g 0.3761(4) 0.2519(16) 0.4722(3) 1. 0 d

loop_
_atom_type_symbol
_atom_type_oxidation_number
Ba2+ 2.000
Mg2+ 2.000
Mn2+ 2.000
V5+ 5.000
Cl1- -1.000
O2- -2.000
